data_7061107
loop_
_publ_author_name
'Ramya, N. K.'
'Femina, C.'
'Suresh, Suganya'
'Mohanakumari, Divya S.'
'Krishnan, Retheesh'
'Thomas, Reji'

_publ_section_title
;
 Dicyanodistyrylbenzene based positional isomers: a comparative study of
 AIEE and stimuli responsive multicolour fluorescence switching
;
_journal_issue 3
_journal_name_full 'New Journal of Chemistry'
_journal_page_first 1339
_journal_page_last 1346
_journal_paper_doi 10.1039/D1NJ04489C
_journal_volume 46
_journal_year 2022
_chemical_formula_moiety 'C40 H48 N2 O2'
_chemical_formula_sum 'C40 H48 N2 O2'
_chemical_formula_weight 588.80
_chemical_melting_point 419
_chemical_name_common Cyanostilbene
_space_group_crystal_system triclinic
_space_group_IT_number 2
_space_group_name_Hall '-P 1'
_space_group_name_H-M_alt 'P -1'
_atom_sites_solution_hydrogens mixed
_audit_creation_method SHELXL-2018/3
_audit_update_record
;
2021-09-13 deposited with the CCDC.	2021-12-02 downloaded from the CCDC.
;
_cell_angle_alpha 94.532(2)
_cell_angle_beta 93.486(2)
_cell_angle_gamma 103.5810(10)
_cell_formula_units_Z 1
_cell_length_a 6.9341(3)
_cell_length_b 6.9886(3)
_cell_length_c 18.4291(10)
_cell_measurement_reflns_used 3104
_cell_measurement_temperature 293(2)
_cell_measurement_theta_max 25.242
_cell_measurement_theta_min 3.013
_cell_volume 862.48(7)
_computing_structure_refinement 'SHELXL-2018/3 (Sheldrick, 2018)'
_computing_structure_solution 'SHELXT 2014/5 (Sheldrick, 2014)'
_diffrn_ambient_temperature 293(2)
_diffrn_measured_fraction_theta_full 0.989
_diffrn_measured_fraction_theta_max 0.989
_diffrn_measurement_device_type 'BRUKER D8 QUEST ECO'
_diffrn_measurement_method 'W Scan'
_diffrn_radiation_type MoK\a
_diffrn_radiation_wavelength 0.71073
_diffrn_reflns_av_R_equivalents 0.0304
_diffrn_reflns_av_unetI/netI 0.0537
_diffrn_reflns_Laue_measured_fraction_full 0.989
_diffrn_reflns_Laue_measured_fraction_max 0.989
_diffrn_reflns_limit_h_max 8
_diffrn_reflns_limit_h_min -8
_diffrn_reflns_limit_k_max 8
_diffrn_reflns_limit_k_min -8
_diffrn_reflns_limit_l_max 22
_diffrn_reflns_limit_l_min -22
_diffrn_reflns_number 6361
_diffrn_reflns_point_group_measured_fraction_full 0.989
_diffrn_reflns_point_group_measured_fraction_max 0.989
_diffrn_reflns_theta_full 25.242
_diffrn_reflns_theta_max 25.242
_diffrn_reflns_theta_min 3.013
_exptl_absorpt_coefficient_mu 0.069
_exptl_crystal_colour White
_exptl_crystal_density_diffrn 1.134
_exptl_crystal_density_meas ?
_exptl_crystal_density_method None
_exptl_crystal_description Flakes
_exptl_crystal_F_000 318
_exptl_crystal_preparation Luminescent
_exptl_crystal_recrystallization_method 'Re-crystallisation from solvent: DCM'
_exptl_crystal_size_max 0.3
_exptl_crystal_size_mid 0.16
_exptl_crystal_size_min 0.15
_refine_diff_density_max 0.147
_refine_diff_density_min -0.219
_refine_diff_density_rms 0.033
_refine_ls_extinction_method none
_refine_ls_goodness_of_fit_ref 1.085
_refine_ls_hydrogen_treatment mixed
_refine_ls_matrix_type full
_refine_ls_number_parameters 276
_refine_ls_number_reflns 3104
_refine_ls_number_restraints 0
_refine_ls_restrained_S_all 1.085
_refine_ls_R_factor_all 0.0996
_refine_ls_R_factor_gt 0.0650
_refine_ls_shift/su_max 0.000
_refine_ls_shift/su_mean 0.000
_refine_ls_structure_factor_coef Fsqd
_refine_ls_weighting_details 'w=1/[\s^2^(Fo^2^)+(0.0723P)^2^+0.1135P] where P=(Fo^2^+2Fc^2^)/3'
_refine_ls_weighting_scheme calc
_refine_ls_wR_factor_gt 0.1462
_refine_ls_wR_factor_ref 0.1614
_reflns_Friedel_coverage 0.000
_reflns_number_gt 2069
_reflns_number_total 3104
_reflns_threshold_expression 'I > 2\s(I)'
_cod_data_source_file d1nj04489c2.cif
_cod_data_source_block shelx_CCDC2
_cod_depositor_comments
;
The following automatic conversions were performed:

data item '_exptl_crystal_density_meas' value 'None' was changed to
'?' -- the value is perceived as not measured.

Automatic conversion script
Id: cif_fix_values 7556 2019-12-06 15:28:31Z antanas 

 Adding full bibliography for 7061105--7061107.cif.
;
_cod_database_code 7061107
_shelx_shelxl_version_number 2018/3
_shelx_space_group_comment
;
The symmetry employed for this shelxl refinement is uniquely defined
by the following loop, which should always be used as a source of
symmetry information in preference to the above space-group names.
They are only intended as comments.
;

loop_
_space_group_symop_operation_xyz
'x, y, z'
'-x, -y, -z'

loop_
_atom_site_label
_atom_site_type_symbol
_atom_site_fract_x
_atom_site_fract_y
_atom_site_fract_z
_atom_site_U_iso_or_equiv
_atom_site_adp_type
_atom_site_occupancy
_atom_site_site_symmetry_order
_atom_site_calc_flag
_atom_site_refinement_flags_posn
_atom_site_refinement_flags_adp
_atom_site_refinement_flags_occupancy
_atom_site_disorder_assembly
_atom_site_disorder_group
O1 O 0.4142(2) 0.4818(2) 0.27264(10) 0.0620(5) Uani 1 1 d . . . . .
C9 C 0.5869(3) -0.3326(3) 0.46485(12) 0.0393(5) Uani 1 1 d . . . . .
C7 C 0.5861(3) -0.0270(3) 0.40253(12) 0.0422(6) Uani 1 1 d . . . . .
C11 C 0.2976(3) -0.5642(3) 0.49739(13) 0.0469(6) Uani 1 1 d . . . . .
C8 C 0.6807(3) -0.1581(3) 0.42729(12) 0.0409(6) Uani 1 1 d . . . . .
N1 N 1.0561(3) -0.1244(3) 0.41190(14) 0.0762(8) Uani 1 1 d . . . . .
C10 C 0.3817(3) -0.4024(3) 0.46283(13) 0.0472(6) Uani 1 1 d . . . . .
C5 C 0.5140(3) 0.2392(3) 0.33482(13) 0.0457(6) Uani 1 1 d . . . . .
C4 C 0.6547(3) 0.1454(3) 0.36237(12) 0.0422(6) Uani 1 1 d . . . . .
C12 C 0.8891(3) -0.1382(3) 0.41832(14) 0.0500(6) Uani 1 1 d . . . . .
C6 C 0.5659(3) 0.4016(3) 0.29581(13) 0.0464(6) Uani 1 1 d . . . . .
C13 C 0.4557(4) 0.6490(4) 0.23088(17) 0.0536(7) Uani 1 1 d . . . . .
C1 C 0.7616(4) 0.4742(4) 0.28319(16) 0.0587(7) Uani 1 1 d . . . . .
C14 C 0.2681(4) 0.7163(5) 0.21996(19) 0.0612(7) Uani 1 1 d . . . . .
C15 C 0.2806(4) 0.8846(4) 0.17241(19) 0.0642(8) Uani 1 1 d . . . . .
C2 C 0.9028(4) 0.3843(4) 0.31133(19) 0.0756(10) Uani 1 1 d . . . . .
C3 C 0.8522(4) 0.2242(4) 0.34998(17) 0.0653(8) Uani 1 1 d . . . . .
C16 C 0.0808(5) 0.9383(6) 0.1622(2) 0.0814(10) Uani 1 1 d . . . . .
C17 C 0.0771(6) 1.1058(6) 0.1171(2) 0.0904(11) Uani 1 1 d . . . . .
C18 C -0.1286(6) 1.1451(7) 0.1036(3) 0.1003(12) Uani 1 1 d . . . . .
C19 C -0.1373(6) 1.3078(6) 0.0594(2) 0.1282(16) Uani 1 1 d . . . . .
H19A H -0.087010 1.281016 0.012599 0.154 Uiso 1 1 calc R U . . .
H19B H -0.049740 1.427976 0.083469 0.154 Uiso 1 1 calc R U . . .
C20 C -0.3411(8) 1.3427(8) 0.0459(3) 0.166(2) Uani 1 1 d . . . . .
H20A H -0.427983 1.226726 0.020107 0.248 Uiso 1 1 calc R U . . .
H20B H -0.333795 1.452794 0.017316 0.248 Uiso 1 1 calc R U . . .
H20C H -0.392068 1.371077 0.091819 0.248 Uiso 1 1 calc R U . . .
H5 H 0.383(3) 0.194(3) 0.3440(10) 0.035(5) Uiso 1 1 d . . . . .
H7 H 0.449(4) -0.053(3) 0.4121(12) 0.059(7) Uiso 1 1 d . . . . .
H13A H 0.557(3) 0.751(4) 0.2564(13) 0.057(7) Uiso 1 1 d . . . . .
H11 H 0.158(4) -0.605(3) 0.4946(13) 0.063(7) Uiso 1 1 d . . . . .
H13B H 0.503(4) 0.612(3) 0.1859(14) 0.063(8) Uiso 1 1 d . . . . .
H15B H 0.337(4) 0.851(4) 0.1264(16) 0.078(9) Uiso 1 1 d . . . . .
H10 H 0.305(3) -0.335(3) 0.4365(12) 0.048(6) Uiso 1 1 d . . . . .
H15A H 0.385(4) 0.994(4) 0.1930(14) 0.066(8) Uiso 1 1 d . . . . .
H14A H 0.225(4) 0.752(4) 0.2667(16) 0.086(10) Uiso 1 1 d . . . . .
H3 H 0.952(4) 0.174(4) 0.3697(15) 0.080(9) Uiso 1 1 d . . . . .
H14B H 0.173(4) 0.611(4) 0.1977(15) 0.075(9) Uiso 1 1 d . . . . .
H2 H 1.031(5) 0.435(4) 0.3052(16) 0.096(10) Uiso 1 1 d . . . . .
H1 H 0.797(4) 0.582(4) 0.2578(14) 0.073(8) Uiso 1 1 d . . . . .
H17B H 0.144(7) 1.062(7) 0.068(3) 0.19(2) Uiso 1 1 d . . . . .
H17A H 0.176(6) 1.225(6) 0.140(2) 0.161(18) Uiso 1 1 d . . . . .
H16B H 0.041(5) 0.975(5) 0.2079(19) 0.108(13) Uiso 1 1 d . . . . .
H18B H -0.199(5) 1.135(5) 0.148(2) 0.118(15) Uiso 1 1 d . . . . .
H16A H -0.018(6) 0.822(6) 0.134(2) 0.135(15) Uiso 1 1 d . . . . .
H18A H -0.235(6) 1.027(6) 0.079(2) 0.140(16) Uiso 1 1 d . . . . .

loop_
_atom_site_aniso_label
_atom_site_aniso_U_11
_atom_site_aniso_U_22
_atom_site_aniso_U_33
_atom_site_aniso_U_23
_atom_site_aniso_U_13
_atom_site_aniso_U_12
O1 0.0473(9) 0.0597(11) 0.0868(14) 0.0385(10) 0.0057(8) 0.0181(8)
C9 0.0342(10) 0.0407(12) 0.0460(14) 0.0050(10) 0.0028(9) 0.0149(9)
C7 0.0324(11) 0.0420(12) 0.0543(15) 0.0095(11) 0.0041(10) 0.0113(9)
C11 0.0269(11) 0.0526(14) 0.0651(17) 0.0153(12) 0.0041(10) 0.0142(10)
C8 0.0287(10) 0.0443(12) 0.0514(15) 0.0074(11) 0.0019(9) 0.0113(9)
N1 0.0407(12) 0.0710(15) 0.129(2) 0.0417(15) 0.0180(12) 0.0242(11)
C10 0.0343(11) 0.0516(14) 0.0629(17) 0.0194(12) -0.0001(10) 0.0212(10)
C5 0.0345(12) 0.0470(13) 0.0578(16) 0.0117(12) 0.0070(10) 0.0111(10)
C4 0.0349(11) 0.0430(12) 0.0521(15) 0.0118(11) 0.0043(10) 0.0137(9)
C12 0.0381(12) 0.0461(13) 0.0716(18) 0.0212(12) 0.0082(11) 0.0155(10)
C6 0.0421(12) 0.0447(13) 0.0552(16) 0.0122(11) 0.0031(10) 0.0140(10)
C13 0.0580(15) 0.0501(15) 0.0568(18) 0.0183(13) 0.0052(13) 0.0168(13)
C1 0.0502(14) 0.0549(16) 0.077(2) 0.0322(14) 0.0150(12) 0.0133(12)
C14 0.0607(16) 0.0592(18) 0.069(2) 0.0210(15) 0.0035(15) 0.0198(15)
C15 0.0720(19) 0.0588(18) 0.069(2) 0.0211(15) 0.0032(16) 0.0254(16)
C2 0.0413(14) 0.079(2) 0.116(3) 0.0492(19) 0.0184(15) 0.0165(14)
C3 0.0390(13) 0.0649(17) 0.100(2) 0.0409(16) 0.0118(13) 0.0164(12)
C16 0.092(2) 0.080(2) 0.087(3) 0.029(2) 0.004(2) 0.045(2)
C17 0.103(3) 0.074(2) 0.103(3) 0.024(2) -0.012(2) 0.041(2)
C18 0.102(3) 0.111(3) 0.104(3) 0.018(3) -0.006(3) 0.060(3)
C19 0.157(4) 0.110(3) 0.133(4) 0.018(3) -0.037(3) 0.071(3)
C20 0.177(4) 0.193(5) 0.163(5) 0.006(4) -0.032(4) 0.131(4)

loop_
_atom_type_symbol
_atom_type_description
_atom_type_scat_dispersion_real
_atom_type_scat_dispersion_imag
_atom_type_scat_source
C C 0.0033 0.0016 'International Tables Vol C Tables 4.2.6.8 and 6.1.1.4'
H H 0.0000 0.0000 'International Tables Vol C Tables 4.2.6.8 and 6.1.1.4'
N N 0.0061 0.0033 'International Tables Vol C Tables 4.2.6.8 and 6.1.1.4'
O O 0.0106 0.0060 'International Tables Vol C Tables 4.2.6.8 and 6.1.1.4'

loop_
_geom_angle_atom_site_label_1
_geom_angle_atom_site_label_2
_geom_angle_atom_site_label_3
_geom_angle
_geom_angle_site_symmetry_1
_geom_angle_site_symmetry_3
_geom_angle_publ_flag
C6 O1 C13 119.51(18) . . ?
C10 C9 C11 117.02(19) . 2_646 ?
C10 C9 C8 122.04(18) . . ?
C11 C9 C8 120.92(17) 2_646 . ?
C8 C7 C4 131.3(2) . . ?
C8 C7 H7 113.8(14) . . ?
C4 C7 H7 114.8(14) . . ?
C10 C11 C9 121.66(19) . 2_646 ?
C10 C11 H11 117.9(14) . . ?
C9 C11 H11 120.5(15) 2_646 . ?
C7 C8 C12 120.7(2) . . ?
C7 C8 C9 124.98(18) . . ?
C12 C8 C9 114.30(17) . . ?
C11 C10 C9 121.32(19) . . ?
C11 C10 H10 121.9(13) . . ?
C9 C10 H10 116.8(13) . . ?
C6 C5 C4 121.9(2) . . ?
C6 C5 H5 118.8(12) . . ?
C4 C5 H5 119.3(12) . . ?
C5 C4 C3 117.1(2) . . ?
C5 C4 C7 118.20(19) . . ?
C3 C4 C7 124.69(19) . . ?
N1 C12 C8 178.9(3) . . ?
O1 C6 C1 124.0(2) . . ?
O1 C6 C5 116.16(19) . . ?
C1 C6 C5 119.8(2) . . ?
O1 C13 C14 107.6(2) . . ?
O1 C13 H13A 109.8(14) . . ?
C14 C13 H13A 110.4(14) . . ?
O1 C13 H13B 109.2(15) . . ?
C14 C13 H13B 112.1(15) . . ?
H13A C13 H13B 108(2) . . ?
C6 C1 C2 118.8(2) . . ?
C6 C1 H1 120.3(16) . . ?
C2 C1 H1 120.8(16) . . ?
C13 C14 C15 114.9(2) . . ?
C13 C14 H14A 109.6(17) . . ?
C15 C14 H14A 109.7(17) . . ?
C13 C14 H14B 107.4(17) . . ?
C15 C14 H14B 107.2(18) . . ?
H14A C14 H14B 108(2) . . ?
C14 C15 C16 111.2(3) . . ?
C14 C15 H15B 108.9(16) . . ?
C16 C15 H15B 114.7(16) . . ?
C14 C15 H15A 108.9(15) . . ?
C16 C15 H15A 112.7(15) . . ?
H15B C15 H15A 100(2) . . ?
C3 C2 C1 121.6(2) . . ?
C3 C2 H2 119.4(19) . . ?
C1 C2 H2 119.0(19) . . ?
C2 C3 C4 120.8(2) . . ?
C2 C3 H3 118.4(17) . . ?
C4 C3 H3 120.8(17) . . ?
C17 C16 C15 115.7(3) . . ?
C17 C16 H16B 106(2) . . ?
C15 C16 H16B 109(2) . . ?
C17 C16 H16A 103(2) . . ?
C15 C16 H16A 109(2) . . ?
H16B C16 H16A 114(3) . . ?
C16 C17 C18 114.1(4) . . ?
C16 C17 H17B 102(2) . . ?
C18 C17 H17B 115(2) . . ?
C16 C17 H17A 108(2) . . ?
C18 C17 H17A 112(2) . . ?
H17B C17 H17A 105(4) . . ?
C19 C18 C17 115.4(4) . . ?
C19 C18 H18B 119(2) . . ?
C17 C18 H18B 111(2) . . ?
C19 C18 H18A 105(2) . . ?
C17 C18 H18A 115(2) . . ?
H18B C18 H18A 89(3) . . ?
C18 C19 C20 114.6(4) . . ?
C18 C19 H19A 108.6 . . ?
C20 C19 H19A 108.6 . . ?
C18 C19 H19B 108.6 . . ?
C20 C19 H19B 108.6 . . ?
H19A C19 H19B 107.6 . . ?
C19 C20 H20A 109.5 . . ?
C19 C20 H20B 109.5 . . ?
H20A C20 H20B 109.5 . . ?
C19 C20 H20C 109.5 . . ?
H20A C20 H20C 109.5 . . ?
H20B C20 H20C 109.5 . . ?

loop_
_geom_bond_atom_site_label_1
_geom_bond_atom_site_label_2
_geom_bond_distance
_geom_bond_site_symmetry_2
_geom_bond_publ_flag
O1 C6 1.365(2) . ?
O1 C13 1.432(3) . ?
C9 C10 1.388(3) . ?
C9 C11 1.389(3) 2_646 ?
C9 C8 1.485(3) . ?
C7 C8 1.338(3) . ?
C7 C4 1.463(3) . ?
C7 H7 0.95(2) . ?
C11 C10 1.369(3) . ?
C11 H11 0.94(2) . ?
C8 C12 1.440(3) . ?
N1 C12 1.154(3) . ?
C10 H10 0.93(2) . ?
C5 C6 1.380(3) . ?
C5 C4 1.390(3) . ?
C5 H5 0.920(19) . ?
C4 C3 1.391(3) . ?
C6 C1 1.373(3) . ?
C13 C14 1.491(4) . ?
C13 H13A 0.95(2) . ?
C13 H13B 0.95(3) . ?
C1 C2 1.379(4) . ?
C1 H1 0.91(3) . ?
C14 C15 1.511(4) . ?
C14 H14A 0.96(3) . ?
C14 H14B 0.91(3) . ?
C15 C16 1.522(4) . ?
C15 H15B 0.99(3) . ?
C15 H15A 0.95(3) . ?
C2 C3 1.362(4) . ?
C2 H2 0.89(3) . ?
C3 H3 0.92(3) . ?
C16 C17 1.493(4) . ?
C16 H16B 0.94(3) . ?
C16 H16A 1.01(4) . ?
C17 C18 1.524(5) . ?
C17 H17B 1.09(5) . ?
C17 H17A 0.99(4) . ?
C18 C19 1.460(5) . ?
C18 H18B 0.98(4) . ?
C18 H18A 1.02(4) . ?
C19 C20 1.499(5) . ?
C19 H19A 0.9700 . ?
C19 H19B 0.9700 . ?
C20 H20A 0.9600 . ?
C20 H20B 0.9600 . ?
C20 H20C 0.9600 . ?

loop_
_geom_torsion_atom_site_label_1
_geom_torsion_atom_site_label_2
_geom_torsion_atom_site_label_3
_geom_torsion_atom_site_label_4
_geom_torsion
_geom_torsion_site_symmetry_1
_geom_torsion_site_symmetry_2
_geom_torsion_site_symmetry_3
_geom_torsion_site_symmetry_4
_geom_torsion_publ_flag
C4 C7 C8 C12 2.5(4) . . . . ?
C4 C7 C8 C9 -177.2(2) . . . . ?
C10 C9 C8 C7 15.5(4) . . . . ?
C11 C9 C8 C7 -165.8(2) 2_646 . . . ?
C10 C9 C8 C12 -164.2(2) . . . . ?
C11 C9 C8 C12 14.5(3) 2_646 . . . ?
C9 C11 C10 C9 -0.9(4) 2_646 . . . ?
C11 C9 C10 C11 0.8(4) 2_646 . . . ?
C8 C9 C10 C11 179.6(2) . . . . ?
C6 C5 C4 C3 1.0(4) . . . . ?
C6 C5 C4 C7 -179.5(2) . . . . ?
C8 C7 C4 C5 171.1(2) . . . . ?
C8 C7 C4 C3 -9.4(4) . . . . ?
C13 O1 C6 C1 1.7(4) . . . . ?
C13 O1 C6 C5 -179.1(2) . . . . ?
C4 C5 C6 O1 -179.1(2) . . . . ?
C4 C5 C6 C1 0.2(4) . . . . ?
C6 O1 C13 C14 -174.4(2) . . . . ?
O1 C6 C1 C2 178.0(3) . . . . ?
C5 C6 C1 C2 -1.3(4) . . . . ?
O1 C13 C14 C15 -176.2(3) . . . . ?
C13 C14 C15 C16 178.0(3) . . . . ?
C6 C1 C2 C3 1.2(5) . . . . ?
C1 C2 C3 C4 0.1(5) . . . . ?
C5 C4 C3 C2 -1.1(4) . . . . ?
C7 C4 C3 C2 179.4(3) . . . . ?
C14 C15 C16 C17 179.0(4) . . . . ?
C15 C16 C17 C18 175.8(4) . . . . ?
C16 C17 C18 C19 -179.8(4) . . . . ?
C17 C18 C19 C20 179.4(4) . . . . ?
